data_7713252
loop_
_publ_author_name
'Lindquist-Kleissler, Brent'
'Johnstone, Timothy C.'

_publ_section_title
;
 Models of the putative antimony(V)-diolate motifs in antileishmanial
 pentavalent antimonial drugs.
;
_journal_name_full 'Dalton transactions (Cambridge, England : 2003)'
_journal_paper_doi 10.1039/d3dt01623d
_journal_year 2023
_chemical_absolute_configuration ad
_chemical_formula_moiety 'C25 H29 O2 Sb'
_chemical_formula_sum 'C25 H29 O2 Sb'
_chemical_formula_weight 483.23
_space_group_crystal_system monoclinic
_space_group_IT_number 5
_space_group_name_Hall 'C 2y'
_space_group_name_H-M_alt 'C 1 2 1'
_atom_sites_solution_hydrogens geom
_atom_sites_solution_primary dual
_atom_sites_solution_secondary difmap
_audit_creation_date 2022-12-07
_audit_creation_method
;
Olex2 1.5
(compiled 2022.04.07 svn.rca3783a0 for OlexSys, GUI svn.r6498)
;
_audit_update_record
;
2023-05-27 deposited with the CCDC.	2023-06-20 downloaded from the CCDC.
;
_cell_angle_alpha 90
_cell_angle_beta 103.8970(10)
_cell_angle_gamma 90
_cell_formula_units_Z 8
_cell_length_a 13.81140(10)
_cell_length_b 11.47050(10)
_cell_length_c 28.9055(2)
_cell_measurement_reflns_used 62154
_cell_measurement_temperature 100.5(9)
_cell_measurement_theta_max 77.1690
_cell_measurement_theta_min 3.1160
_cell_volume 4445.27(6)
_computing_cell_refinement 'CrysAlisPro 1.171.42.64a (Rigaku OD, 2022)'
_computing_data_collection 'CrysAlisPro 1.171.42.64a (Rigaku OD, 2022)'
_computing_data_reduction 'CrysAlisPro 1.171.42.64a (Rigaku OD, 2022)'
_computing_molecular_graphics 'Olex2 1.5 (Dolomanov et al., 2009)'
_computing_publication_material 'Olex2 1.5 (Dolomanov et al., 2009)'
_computing_structure_refinement 'SHELXL 2018/3 (Sheldrick, 2015)'
_computing_structure_solution 'SHELXT 2018/2 (Sheldrick, 2018)'
_diffrn_ambient_environment N~2~
_diffrn_ambient_temperature 100.5(9)
_diffrn_detector 'Hybrid Pixel Array Detector'
_diffrn_detector_area_resol_mean 10.0000
_diffrn_detector_type HyPix
_diffrn_measured_fraction_theta_full 0.999
_diffrn_measured_fraction_theta_max 0.999
_diffrn_measurement_details
;
List of Runs (angles in degrees, time in seconds):

  # Type    Start    End  Width  t~exp~   \w     \q     \k     \f   Frames
#--------------------------------------------------------------------------
  1  \w     34.00  92.00   0.50    0.10    --   49.41-125.00 -30.00  116
  2  \w     40.00 102.00   0.50    0.40    --  105.75-125.00  30.00  124
  3  \w     45.00  79.00   0.50    0.40    --  105.75-125.00  90.00   68
  4  \w     83.00 109.00   0.50    0.40    --  105.75-125.00  90.00   52
  5  \w     78.00 107.00   0.50    0.40    --  105.75-104.00 147.44   58
  6  \w     40.00  67.00   0.50    0.40    --  105.75-104.00 147.44   54
  7  \w     39.00 106.00   0.50    0.40    --  105.75 -99.00 -30.00  134
  8  \w     37.00 103.00   0.50    0.40    --  105.75 -99.00 -60.00  132
  9  \w     37.00  85.00   0.50    0.40    --  105.75 -99.00 -90.00   96
 10  \w     36.00 104.00   0.50    0.40    --  105.75 -99.00-120.00  136
 11  \w     36.00  98.00   0.50    0.40    --  105.75 -99.00-150.00  124
 12  \w     36.00 104.00   0.50    0.40    --  105.75 -99.00  30.00  136
 13  \w     72.00 104.00   0.50    0.40    --  105.75 -99.00  90.00   64
 14  \w     39.00  68.00   0.50    0.40    --  105.75 -99.00  90.00   58
 15  \w     36.00 106.00   0.50    0.40    --  105.75 -99.00 150.00  140
 16  \w     39.00  65.00   0.50    0.40    --  105.75 -57.00  60.00   52
 17  \w     36.00  73.00   0.50    0.40    --  105.75 -66.00 143.00   74
 18  \w    -21.00  65.00   0.50    0.10    --   49.41 -66.00 143.00  172
 19  \w     35.00  60.00   0.50    0.40    --  105.75 -57.00 -90.00   50
 20  \w    -20.00  14.00   0.50    0.10    --    4.00  86.00-148.44   68
 21  \w     90.00 171.00   0.50    0.40    --  105.75  66.00 -81.00  162
 22  \w    100.00 178.00   0.50    0.40    --  105.75  57.00-120.00  156
 23  \w     93.00 175.00   0.50    0.40    --  105.75  57.00-180.00  164
 24  \w     97.00 169.00   0.50    0.40    --  105.75  57.00 -30.00  144
 25  \w    145.00 171.00   0.50    0.40    --  105.75  57.00  30.00   52
 26  \w    141.00 178.00   0.50    0.40    --  105.75  57.00 120.00   74
 27  \w     93.00 125.00   0.50    0.40    --  105.75  57.00 120.00   64
 28  \w     95.00 161.00   0.50    0.40    --  105.75  57.00 150.00  132
 29  \w     93.00 132.00   0.50    0.40    --  105.75  57.00  30.00   78
 30  \w     56.00  81.00   0.50    0.10    --   68.00  56.00  74.73   50
 31  \w     94.00 123.00   0.50    0.40    --  105.75  57.00   0.00   58
 32  \w    150.00 176.00   0.50    0.40    --  105.75  38.00  60.00   52
 33  \w    127.00 173.00   0.50    0.40    --  105.75  57.00   0.00   92
 34  \w    108.00 145.00   0.50    0.40    --  105.75  38.00  60.00   74
 35  \w    100.00 175.00   0.50    0.40    --  105.75  38.00  90.00  150
 36  \w    149.00 174.00   0.50    0.40    --  105.75  19.00 -90.00   50
 37  \w     93.00 170.00   0.50    0.40    --  105.75  57.00-150.00  154
 38  \w    102.00 128.00   0.50    0.10    --   68.00  56.00-132.47   52
 39  \w     56.00  82.00   0.50    0.10    --   68.00  56.00-132.47   52
 40  \w     27.00  53.00   0.50    0.10    --   40.00  59.00  -5.11   52
 41  \w     89.00 114.00   0.50    0.10    --   49.41  66.00 -81.00   50
 42  \w     33.00  59.00   0.50    0.10    --   49.41  66.00 -81.00   52
 43  \w     22.00  47.00   0.50    0.10    --   36.00  61.00-114.73   50
 44  \w     27.00  52.00   0.50    0.10    --   40.00  59.00  36.17   50
 45  \w     -3.00  25.00   0.50    0.10    --   16.00  76.00  77.71   56
 46  \w    -70.00 -44.00   0.50    0.40    --  -84.25  66.00 -81.00   52
 47  \w    -49.00  13.00   0.50    0.10    --  -49.41  66.00 -81.00  124
 48  \w    -39.00 -14.00   0.50    0.40    --  -84.25  38.00  90.00   50
 49  \w    -93.00 -68.00   0.50    0.40    --  -84.25 -66.00 143.00   50
 50  \w   -147.00-121.00   0.50    0.40    --  -84.25 -66.00 143.00   52
 51  \w    -80.00 -47.00   0.50    0.10    --  -60.00 -56.00  81.66   66
 52  \w    -87.00 -43.00   0.50    0.10    --  -56.00 -56.00 -44.61   88
 53  \w    -71.00 -39.00   0.50    0.10    --  -52.00 -56.00 -93.15   64
 54  \w    -78.00 -47.00   0.50    0.10    --  -60.00 -56.00-101.54   62
 55  \w    -86.00 -44.00   0.50    0.10    --  -56.00 -56.00-136.69   84
 56  \w    -91.00 -48.00   0.50    0.10    --  -60.00 -56.00-168.32   86
 57  \w   -127.00 -99.00   0.50    0.10    --  -60.00 -56.00-168.32   56
 58  \w    -89.00 -63.00   0.50    0.40    --  -76.00 -56.00 -68.85   52
 59  \w    -89.00 -63.00   0.50    0.40    --  -76.00 -56.00-138.60   52
 60  \w   -140.00-114.00   0.50    0.40    --  -76.00 -56.00  21.39   52
 61  \w    -89.00 -63.00   0.50    0.40    --  -76.00 -56.00  -0.73   52
 62  \w    -85.00 -59.00   0.50    0.40    --  -72.00 -56.00  27.08   52
 63  \w    -90.00 -64.00   0.50    0.40    --  -76.00 -56.00  21.39   52
 64  \w    -89.00 -63.00   0.50    0.40    --  -76.00 -56.00 102.81   52
 65  \w    -89.00 -63.00   0.50    0.40    --  -76.00 -56.00 142.90   52
 66  \w    -89.00 -63.00   0.50    0.40    --  -76.00 -56.00  80.76   52
 67  \w   -101.00 -76.00   0.50    0.40    --  -84.25 -56.00  82.54   50
 68  \w   -150.00-109.00   0.50    0.40    --  -84.25 -56.00 -30.71   82
 69  \w    -89.00 -63.00   0.50    0.40    --  -76.00 -56.00-118.80   52
 70  \w    -90.00 -64.00   0.50    0.40    --  -76.00 -56.00-104.16   52
 71  \w    -98.00 -72.00   0.50    0.40    --  -84.25 -55.00 -74.56   52
 72  \w    -92.00 -64.00   0.50    0.40    --  -76.00 -56.00 -26.66   56
 73  \w   -100.00 -72.00   0.50    0.40    --  -84.25 -55.00  15.39   56
 74  \w   -152.00-114.00   0.50    0.40    --  -84.25 -56.00  82.54   76
 75  \w   -114.00 -72.00   0.50    0.40    --  -84.25 -55.00 117.27   84
 76  \w   -106.00 -73.00   0.50    0.40    --  -84.25 -55.00  67.50   66
 77  \w   -150.00-125.00   0.50    0.40    --  -84.25 -55.00  15.39   50
 78  \w    -84.00 -44.00   0.50    0.10    --  -56.00 -55.00  58.36   80
 79  \w    -70.00 -44.00   0.50    0.10    --  -56.00 -55.00 -24.60   52
 80  \w   -102.00 -76.00   0.50    0.40    --  -84.25 -56.00 -30.71   52
 81  \w   -131.00-105.00   0.50    0.40    --  -76.00 -55.00 -51.08   52
 82  \w   -111.00 -72.00   0.50    0.40    --  -84.25 -55.00-128.35   78
 83  \w   -155.00 -75.00   0.50    0.40    --  -84.25 -55.00 -85.72  160
 84  \w   -155.00-129.00   0.50    0.40    --  -84.25 -55.00  26.13   52
 85  \w   -104.00 -72.00   0.50    0.40    --  -84.25 -55.00  95.82   64
 86  \w    -97.00 -72.00   0.50    0.40    --  -84.25 -55.00 143.88   50
 87  \w    -98.00 -72.00   0.50    0.40    --  -84.25 -55.00 164.56   52
 88  \w   -149.00-123.00   0.50    0.40    --  -84.25 -55.00 143.88   52
 89  \w   -153.00-124.00   0.50    0.40    --  -84.25 -55.00 164.56   58
 90  \w   -155.00-130.00   0.50    0.40    --  -84.25 -55.00  50.28   50
 91  \w   -115.00 -72.00   0.50    0.40    --  -84.25 -55.00  50.28   86
 92  \w    -89.00 -64.00   0.50    0.40    --  -76.00 -55.00 -51.08   50
 93  \w   -100.00 -73.00   0.50    0.40    --  -84.25 -55.00-147.78   54
 94  \w    -98.00 -72.00   0.50    0.40    --  -84.25 -55.00-170.16   52
 95  \w   -142.00-116.00   0.50    0.40    --  -84.25 -55.00-170.16   52
 96  \w   -156.00-127.00   0.50    0.40    --  -84.25 -55.00-147.78   58
 97  \w   -153.00-121.00   0.50    0.40    --  -84.25 -55.00-128.35   64
 98  \w    -97.00 -72.00   0.50    0.40    --  -84.25 -54.00 -11.52   50
 99  \w    -98.00 -72.00   0.50    0.40    --  -84.25 -54.00-162.44   52
100  \w   -100.00 -72.00   0.50    0.40    --  -84.25 -55.00  26.13   56
101  \w   -104.00 -73.00   0.50    0.40    --  -84.25 -53.00-114.18   62
102  \w   -106.00 -73.00   0.50    0.40    --  -84.25 -53.00 -50.65   66
103  \w    -92.00 -60.00   0.50    0.40    --  -72.00 -53.00  51.38   64
104  \w    -89.00 -48.00   0.50    0.10    --  -60.00 -54.00 110.94   82
105  \w   -156.00-131.00   0.50    0.40    --  -84.25 -54.00 176.20   50
106  \w    -97.00 -72.00   0.50    0.40    --  -84.25 -54.00 176.20   50
107  \w    -74.00 -48.00   0.50    0.10    --  -60.00 -53.00 166.56   52
108  \w    -31.00  -6.00   0.50    0.10    --  -24.00 -72.00  88.18   50
109  \w    -58.00 -33.00   0.50    0.10    --  -49.41 -66.00 143.00   50
110  \w    -99.00 -73.00   0.50    0.10    --  -49.41 -66.00 143.00   52
111  \w    -48.00 -23.00   0.50    0.10    --  -36.00 -61.00 174.90   50
112  \w    -37.00 -12.00   0.50    0.10    --  -28.00 -67.00  25.51   50
113  \w    -56.00 -30.00   0.50    0.10    --  -40.00 -58.00  72.02   52
114  \w    -59.00 -27.00   0.50    0.10    --  -40.00 -57.00   7.44   64
115  \w    -53.00 -28.00   0.50    0.10    --  -40.00 -59.00 -17.98   50
116  \w    -42.00 -17.00   0.50    0.10    --  -32.00 -64.00 -59.42   50
117  \w    -37.00 -12.00   0.50    0.10    --  -28.00 -67.00-130.18   50
;
_diffrn_measurement_device 'four-circle diffractometer'
_diffrn_measurement_device_type 'XtaLAB Synergy, Dualflex, HyPix'
_diffrn_measurement_method '\w scans'
_diffrn_orient_matrix_type 'CrysAlisPro convention (1999,Acta A55,543-557)'
_diffrn_orient_matrix_UB_11 -0.0443228000
_diffrn_orient_matrix_UB_12 0.0690666000
_diffrn_orient_matrix_UB_13 0.0357600000
_diffrn_orient_matrix_UB_21 -0.0264928000
_diffrn_orient_matrix_UB_22 -0.1152040000
_diffrn_orient_matrix_UB_23 0.0214347000
_diffrn_orient_matrix_UB_31 0.1026251000
_diffrn_orient_matrix_UB_32 -0.0000271000
_diffrn_orient_matrix_UB_33 0.0357268000
_diffrn_radiation_monochromator mirror
_diffrn_radiation_probe x-ray
_diffrn_radiation_type 'Cu K\a'
_diffrn_radiation_wavelength 1.54184
_diffrn_reflns_av_R_equivalents 0.0492
_diffrn_reflns_av_unetI/netI 0.0208
_diffrn_reflns_Laue_measured_fraction_full 0.999
_diffrn_reflns_Laue_measured_fraction_max 0.999
_diffrn_reflns_limit_h_max 16
_diffrn_reflns_limit_h_min -16
_diffrn_reflns_limit_k_max 13
_diffrn_reflns_limit_k_min -13
_diffrn_reflns_limit_l_max 34
_diffrn_reflns_limit_l_min -34
_diffrn_reflns_number 68817
_diffrn_reflns_point_group_measured_fraction_full 0.999
_diffrn_reflns_point_group_measured_fraction_max 0.999
_diffrn_reflns_theta_full 67.684
_diffrn_reflns_theta_max 68.241
_diffrn_reflns_theta_min 3.150
_diffrn_source 'micro-focus sealed X-ray tube'
_diffrn_source_type 'PhotonJet (Cu) X-ray Source'
_exptl_absorpt_coefficient_mu 9.966
_exptl_absorpt_correction_T_max 1.000
_exptl_absorpt_correction_T_min 0.772
_exptl_absorpt_correction_type gaussian
_exptl_absorpt_process_details
;
CrysAlisPro 1.171.42.64a (Rigaku Oxford Diffraction, 2022)
Numerical absorption correction based on gaussian integration over
a multifaceted crystal model
Empirical absorption correction using spherical harmonics,
implemented in SCALE3 ABSPACK scaling algorithm.
;
_exptl_crystal_colour Colorless
_exptl_crystal_density_diffrn 1.444
_exptl_crystal_description Block
_exptl_crystal_F_000 1968
_exptl_crystal_size_max 0.18
_exptl_crystal_size_mid 0.1
_exptl_crystal_size_min 0.07
_refine_diff_density_max 1.443
_refine_diff_density_min -0.574
_refine_diff_density_rms 0.061
_refine_ls_abs_structure_details
;
 Refined as an inversion twin.
;
_refine_ls_abs_structure_Flack -0.009(5)
_refine_ls_extinction_method none
_refine_ls_goodness_of_fit_ref 1.031
_refine_ls_hydrogen_treatment constr
_refine_ls_matrix_type full
_refine_ls_number_parameters 516
_refine_ls_number_reflns 8124
_refine_ls_number_restraints 1
_refine_ls_restrained_S_all 1.031
_refine_ls_R_factor_all 0.0205
_refine_ls_R_factor_gt 0.0204
_refine_ls_shift/su_max 0.002
_refine_ls_shift/su_mean 0.000
_refine_ls_structure_factor_coef Fsqd
_refine_ls_weighting_details 'w=1/[\s^2^(Fo^2^)+(0.0317P)^2^+6.2020P] where P=(Fo^2^+2Fc^2^)/3'
_refine_ls_weighting_scheme calc
_refine_ls_wR_factor_gt 0.0531
_refine_ls_wR_factor_ref 0.0531
_reflns_Friedel_coverage 0.896
_reflns_Friedel_fraction_full 0.999
_reflns_Friedel_fraction_max 0.998
_reflns_number_gt 8076
_reflns_number_total 8124
_reflns_threshold_expression 'I > 2\s(I)'
_cod_data_source_file d3dt01623d2.cif
_cod_data_source_block 4
_cod_database_code 7713252
_shelx_shelxl_version_number 2018/3
_chemical_oxdiff_formula 'Sb1 C25 H29 O2'
_chemical_oxdiff_usercomment 'BLK0510-CDCl3 slow evap-data set 2'
_shelx_space_group_comment
;
The symmetry employed for this shelxl refinement is uniquely defined
by the following loop, which should always be used as a source of
symmetry information in preference to the above space-group names.
They are only intended as comments.
;
_shelx_estimated_absorpt_t_max 0.542
_shelx_estimated_absorpt_t_min 0.267
_olex2_refinement_description
;
1. Twinned data refinement
 Scales: 1.009(5)
 -0.009(5)
2. Fixed Uiso
 At 1.2 times of:
  All C(H) groups
 At 1.5 times of:
  All C(H,H,H) groups
3.a Ternary CH refined with riding coordinates:
 C1(H1), C3(H3), C7(H7), C8(H8)
3.b Aromatic/amide H refined with riding coordinates:
 C112(H112), C113(H113), C115(H115), C116(H116), C122(H122), C123(H123),
 C125(H125), C126(H126), C132(H132), C133(H133), C135(H135), C136(H136),
 C212(H212), C213(H213), C215(H215), C216(H216), C222(H222), C223(H223),
 C225(H225), C226(H226), C232(H232), C233(H233), C235(H235), C236(H236)
3.c Idealised Me refined as rotating group:
 C4(H4A,H4B,H4C), C6(H6A,H6B,H6C), C9(H9A,H9B,H9C), C11(H11A,H11B,H11C),
 C21(H21A,H21B,H21C), C2(H2A,H2B,H2C), C5(H5A,H5B,H5C), C31(H31A,H31B,H31C),
 C41(H41A,H41B,H41C), C234(H23A,H23B,H23C)
;
_olex2_submission_special_instructions 'No special instructions were received'
_oxdiff_exptl_absorpt_empirical_details
;
Empirical correction (ABSPACK) includes:
- Absorption correction using spherical harmonics
- Frame scaling
- Detector area scaling
;
_oxdiff_exptl_absorpt_empirical_full_max 1.561
_oxdiff_exptl_absorpt_empirical_full_min 0.656

loop_
_space_group_symop_operation_xyz
'x, y, z'
'-x, y, -z'
'x+1/2, y+1/2, z'
'-x+1/2, y+1/2, -z'

loop_
_atom_site_label
_atom_site_type_symbol
_atom_site_fract_x
_atom_site_fract_y
_atom_site_fract_z
_atom_site_U_iso_or_equiv
_atom_site_adp_type
_atom_site_occupancy
_atom_site_site_symmetry_order
_atom_site_calc_flag
_atom_site_refinement_flags_posn
_atom_site_refinement_flags_adp
_atom_site_refinement_flags_occupancy
_atom_site_disorder_assembly
_atom_site_disorder_group
Sb1 Sb 0.86724(2) 0.24131(2) 0.61473(2) 0.01836(7) Uani 1 1 d . . . . .
O11 O 0.9577(2) 0.1313(3) 0.58998(11) 0.0277(7) Uani 1 1 d . . . . .
O12 O 0.9793(2) 0.3498(3) 0.61608(11) 0.0281(7) Uani 1 1 d . . . . .
C1 C 1.0201(3) 0.1976(4) 0.56700(15) 0.0279(9) Uani 1 1 d . . . . .
H1 H 0.979086 0.226406 0.535758 0.033 Uiso 1 1 calc R U . . .
C3 C 1.0590(3) 0.3018(4) 0.59844(16) 0.0294(10) Uani 1 1 d . . . . .
H3 H 1.112249 0.274261 0.626160 0.035 Uiso 1 1 calc R U . . .
C4 C 0.5255(4) 0.2072(5) 0.41956(17) 0.0437(13) Uani 1 1 d . . . . .
H4A H 0.535811 0.137558 0.401728 0.066 Uiso 1 1 calc R U . . .
H4B H 0.527534 0.276728 0.400093 0.066 Uiso 1 1 calc R U . . .
H4C H 0.460384 0.202435 0.427400 0.066 Uiso 1 1 calc R U . . .
C6 C 0.8767(4) -0.1423(5) 0.77826(19) 0.0422(13) Uani 1 1 d . . . . .
H6A H 0.808703 -0.166769 0.778321 0.063 Uiso 1 1 calc R U . . .
H6B H 0.908567 -0.108148 0.809238 0.063 Uiso 1 1 calc R U . . .
H6C H 0.915154 -0.210133 0.772337 0.063 Uiso 1 1 calc R U . . .
C9 C 0.6433(4) 0.6326(5) 0.71252(17) 0.0334(11) Uani 1 1 d . . . . .
H9A H 0.630993 0.599658 0.741855 0.050 Uiso 1 1 calc R U . . .
H9B H 0.579608 0.652783 0.690651 0.050 Uiso 1 1 calc R U . . .
H9C H 0.684452 0.702838 0.720171 0.050 Uiso 1 1 calc R U . . .
C11 C 1.1018(4) 0.1185(5) 0.55778(18) 0.0345(12) Uani 1 1 d . . . . .
H11A H 1.142791 0.090241 0.588212 0.052 Uiso 1 1 calc R U . . .
H11B H 1.143653 0.162249 0.540892 0.052 Uiso 1 1 calc R U . . .
H11C H 1.071520 0.052013 0.538292 0.052 Uiso 1 1 calc R U . . .
C21 C 1.1020(4) 0.3977(5) 0.5731(2) 0.0412(13) Uani 1 1 d . . . . .
H21A H 1.049653 0.428378 0.546820 0.062 Uiso 1 1 calc R U . . .
H21B H 1.156347 0.365932 0.560526 0.062 Uiso 1 1 calc R U . . .
H21C H 1.127665 0.460550 0.595685 0.062 Uiso 1 1 calc R U . . .
C111 C 0.7987(3) 0.3777(4) 0.64695(14) 0.0197(8) Uani 1 1 d . . . . .
C112 C 0.7020(3) 0.3570(4) 0.65174(15) 0.0236(9) Uani 1 1 d . . . . .
H112 H 0.670281 0.285211 0.640884 0.028 Uiso 1 1 calc R U . . .
C113 C 0.6511(3) 0.4396(4) 0.67214(15) 0.0259(9) Uani 1 1 d . . . . .
H113 H 0.584718 0.424478 0.674364 0.031 Uiso 1 1 calc R U . . .
C114 C 0.6969(3) 0.5444(4) 0.68930(14) 0.0248(9) Uani 1 1 d . . . . .
C115 C 0.7935(4) 0.5645(4) 0.68453(16) 0.0290(10) Uani 1 1 d . . . . .
H115 H 0.825580 0.635906 0.695705 0.035 Uiso 1 1 calc R U . . .
C116 C 0.8440(4) 0.4824(4) 0.66375(17) 0.0261(9) Uani 1 1 d . . . . .
H116 H 0.910000 0.498077 0.661062 0.031 Uiso 1 1 calc R U . . .
C121 C 0.7544(3) 0.2287(4) 0.55066(12) 0.0197(8) Uani 1 1 d . . . . .
C122 C 0.7329(3) 0.1225(4) 0.52669(15) 0.0233(9) Uani 1 1 d . . . . .
H122 H 0.769185 0.054473 0.539137 0.028 Uiso 1 1 calc R U . . .
C123 C 0.6588(3) 0.1162(4) 0.48475(17) 0.0291(10) Uani 1 1 d . . . . .
H123 H 0.643376 0.043033 0.469309 0.035 Uiso 1 1 calc R U . . .
C124 C 0.6067(3) 0.2150(4) 0.46499(15) 0.0303(10) Uani 1 1 d . . . . .
C125 C 0.6301(4) 0.3213(4) 0.48856(16) 0.0290(10) Uani 1 1 d . . . . .
H125 H 0.596274 0.389982 0.475130 0.035 Uiso 1 1 calc R U . . .
C126 C 0.7018(3) 0.3282(4) 0.53128(15) 0.0243(9) Uani 1 1 d . . . . .
H126 H 0.715209 0.400768 0.547368 0.029 Uiso 1 1 calc R U . . .
C131 C 0.8642(3) 0.1125(4) 0.66729(15) 0.0215(8) Uani 1 1 d . . . . .
C132 C 0.8695(4) 0.1473(4) 0.71386(15) 0.0294(10) Uani 1 1 d . . . . .
H132 H 0.869619 0.228043 0.721242 0.035 Uiso 1 1 calc R U . . .
C133 C 0.8747(4) 0.0652(5) 0.74979(17) 0.0325(10) Uani 1 1 d . . . . .
H133 H 0.879518 0.090489 0.781562 0.039 Uiso 1 1 calc R U . . .
C134 C 0.8729(3) -0.0533(4) 0.73972(17) 0.0317(10) Uani 1 1 d . . . . .
C135 C 0.8673(4) -0.0873(5) 0.69305(19) 0.0384(12) Uani 1 1 d . . . . .
H135 H 0.865917 -0.168058 0.685602 0.046 Uiso 1 1 calc R U . . .
C136 C 0.8636(4) -0.0059(4) 0.65682(18) 0.0327(11) Uani 1 1 d . . . . .
H136 H 0.860712 -0.031140 0.625218 0.039 Uiso 1 1 calc R U . . .
Sb2 Sb 0.62072(2) 0.76863(2) 0.89640(2) 0.02026(7) Uani 1 1 d . . . . .
O21 O 0.5102(2) 0.6620(3) 0.89952(12) 0.0346(8) Uani 1 1 d . . . . .
O22 O 0.5444(2) 0.8761(3) 0.93035(12) 0.0337(8) Uani 1 1 d . . . . .
C2 C 0.8130(4) 0.3709(5) 0.78677(16) 0.0344(11) Uani 1 1 d . . . . .
H2A H 0.882641 0.391788 0.788555 0.052 Uiso 1 1 calc R U . . .
H2B H 0.775914 0.368353 0.753324 0.052 Uiso 1 1 calc R U . . .
H2C H 0.810489 0.294153 0.801349 0.052 Uiso 1 1 calc R U . . .
C5 C 0.5865(4) 1.1396(5) 0.72522(19) 0.0434(13) Uani 1 1 d . . . . .
H5A H 0.589657 1.097666 0.696074 0.065 Uiso 1 1 calc R U . . .
H5B H 0.642618 1.194033 0.733765 0.065 Uiso 1 1 calc R U . . .
H5C H 0.523635 1.182911 0.719853 0.065 Uiso 1 1 calc R U . . .
C7 C 0.4416(4) 0.8438(5) 0.91723(17) 0.0358(12) Uani 1 1 d . . . . .
H7 H 0.414341 0.864544 0.882973 0.043 Uiso 1 1 calc R U . . .
C8 C 0.4376(4) 0.7117(5) 0.92217(18) 0.0387(13) Uani 1 1 d . . . . .
H8 H 0.456048 0.690997 0.956785 0.046 Uiso 1 1 calc R U . . .
C10 C 0.9063(3) 0.8102(5) 1.03470(16) 0.0332(11) Uani 1 1 d . . . . .
C31 C 0.3370(4) 0.6588(6) 0.8996(2) 0.0542(16) Uani 1 1 d . . . . .
H31A H 0.288308 0.683502 0.917298 0.081 Uiso 1 1 calc R U . . .
H31B H 0.342392 0.573573 0.900418 0.081 Uiso 1 1 calc R U . . .
H31C H 0.315223 0.684987 0.866451 0.081 Uiso 1 1 calc R U . . .
C41 C 0.3849(4) 0.9111(7) 0.94671(19) 0.0488(16) Uani 1 1 d . . . . .
H41A H 0.313633 0.893595 0.935818 0.073 Uiso 1 1 calc R U . . .
H41B H 0.395731 0.994752 0.943284 0.073 Uiso 1 1 calc R U . . .
H41C H 0.408473 0.888772 0.980265 0.073 Uiso 1 1 calc R U . . .
C211 C 0.6808(3) 0.6290(4) 0.86185(14) 0.0204(8) Uani 1 1 d . . . . .
C212 C 0.6306(3) 0.5261(4) 0.84559(17) 0.0268(10) Uani 1 1 d . . . . .
H212 H 0.566440 0.512120 0.851090 0.032 Uiso 1 1 calc R U . . .
C213 C 0.6731(4) 0.4440(4) 0.82155(17) 0.0304(10) Uani 1 1 d . . . . .
H213 H 0.637215 0.374714 0.810570 0.036 Uiso 1 1 calc R U . . .
C214 C 0.7671(3) 0.4605(4) 0.81302(14) 0.0252(9) Uani 1 1 d . . . . .
C215 C 0.8175(3) 0.5637(4) 0.82940(15) 0.0253(9) Uani 1 1 d . . . . .
H215 H 0.881721 0.577400 0.824055 0.030 Uiso 1 1 calc R U . . .
C216 C 0.7749(3) 0.6461(4) 0.85331(15) 0.0226(8) Uani 1 1 d . . . . .
H216 H 0.810467 0.715683 0.864111 0.027 Uiso 1 1 calc R U . . .
C221 C 0.6075(3) 0.8918(4) 0.83978(15) 0.0225(9) Uani 1 1 d . . . . .
C222 C 0.6019(3) 0.8542(4) 0.79353(15) 0.0280(9) Uani 1 1 d . . . . .
H222 H 0.604003 0.773096 0.787107 0.034 Uiso 1 1 calc R U . . .
C223 C 0.5932(4) 0.9337(5) 0.75666(17) 0.0318(10) Uani 1 1 d . . . . .
H223 H 0.587978 0.906457 0.725126 0.038 Uiso 1 1 calc R U . . .
C224 C 0.5920(3) 1.0533(4) 0.76528(18) 0.0320(10) Uani 1 1 d . . . . .
C225 C 0.5959(4) 1.0894(5) 0.81146(18) 0.0359(11) Uani 1 1 d . . . . .
H225 H 0.594117 1.170484 0.817933 0.043 Uiso 1 1 calc R U . . .
C226 C 0.6024(4) 1.0108(4) 0.84844(17) 0.0309(11) Uani 1 1 d . . . . .
H226 H 0.603413 1.037915 0.879601 0.037 Uiso 1 1 calc R U . . .
C231 C 0.7460(3) 0.7902(4) 0.95482(13) 0.0220(8) Uani 1 1 d . . . . .
C232 C 0.7769(3) 0.8995(4) 0.97405(17) 0.0303(10) Uani 1 1 d . . . . .
H232 H 0.742936 0.967877 0.960370 0.036 Uiso 1 1 calc R U . . .
C233 C 0.8575(3) 0.9078(5) 1.01328(18) 0.0339(11) Uani 1 1 d . . . . .
H233 H 0.879491 0.982626 1.025587 0.041 Uiso 1 1 calc R U . . .
C234 C 0.9941(4) 0.8204(6) 1.07750(17) 0.0451(14) Uani 1 1 d . . . . .
H23A H 1.055745 0.800902 1.068060 0.068 Uiso 1 1 calc R U . . .
H23B H 0.985075 0.766525 1.102432 0.068 Uiso 1 1 calc R U . . .
H23C H 0.998385 0.900442 1.089711 0.068 Uiso 1 1 calc R U . . .
C235 C 0.8745(3) 0.7010(5) 1.01581(16) 0.0311(11) Uani 1 1 d . . . . .
H235 H 0.907282 0.632719 1.030327 0.037 Uiso 1 1 calc R U . . .
C236 C 0.7955(3) 0.6912(4) 0.97604(15) 0.0259(9) Uani 1 1 d . . . . .
H236 H 0.775095 0.616391 0.963223 0.031 Uiso 1 1 calc R U . . .

loop_
_atom_site_aniso_label
_atom_site_aniso_U_11
_atom_site_aniso_U_22
_atom_site_aniso_U_33
_atom_site_aniso_U_23
_atom_site_aniso_U_13
_atom_site_aniso_U_12
Sb1 0.01604(12) 0.02219(14) 0.01736(11) -0.00017(9) 0.00500(9) 0.00179(9)
O11 0.0234(16) 0.0303(17) 0.0300(17) 0.0014(13) 0.0077(13) 0.0058(13)
O12 0.0210(15) 0.0322(17) 0.0342(17) -0.0039(13) 0.0127(13) -0.0053(13)
C1 0.025(2) 0.039(2) 0.021(2) 0.0062(18) 0.0078(17) 0.0072(19)
C3 0.020(2) 0.040(3) 0.030(2) 0.0050(19) 0.0085(17) 0.0043(19)
C4 0.032(3) 0.063(4) 0.030(2) -0.006(2) -0.005(2) 0.006(2)
C6 0.035(3) 0.046(3) 0.041(3) 0.020(2) 0.001(2) -0.008(2)
C9 0.036(3) 0.039(3) 0.025(2) -0.005(2) 0.005(2) 0.012(2)
C11 0.028(3) 0.050(3) 0.028(3) 0.005(2) 0.012(2) 0.017(2)
C21 0.030(3) 0.050(3) 0.049(3) 0.008(3) 0.021(2) -0.003(2)
C111 0.021(2) 0.021(2) 0.0178(19) 0.0006(16) 0.0050(16) 0.0028(16)
C112 0.019(2) 0.029(2) 0.022(2) -0.0066(17) 0.0035(16) -0.0015(18)
C113 0.019(2) 0.036(2) 0.021(2) -0.0021(18) 0.0025(16) 0.0037(18)
C114 0.027(2) 0.030(2) 0.0151(19) -0.0001(16) 0.0007(16) 0.0094(18)
C115 0.033(2) 0.023(2) 0.032(2) -0.0050(18) 0.009(2) -0.0023(18)
C116 0.025(2) 0.027(2) 0.029(2) -0.0007(18) 0.0101(19) -0.0019(18)
C121 0.0179(17) 0.025(2) 0.0166(16) -0.0006(16) 0.0049(14) -0.0016(16)
C122 0.019(2) 0.026(2) 0.025(2) -0.0015(17) 0.0067(17) 0.0012(17)
C123 0.026(2) 0.032(2) 0.030(2) -0.0076(19) 0.0071(19) -0.001(2)
C124 0.022(2) 0.046(3) 0.024(2) -0.0051(19) 0.0073(17) 0.001(2)
C125 0.027(2) 0.031(2) 0.028(2) 0.0040(18) 0.0052(19) 0.0042(19)
C126 0.024(2) 0.025(2) 0.024(2) -0.0001(17) 0.0060(17) 0.0021(17)
C131 0.018(2) 0.024(2) 0.022(2) 0.0040(16) 0.0037(16) 0.0000(16)
C132 0.035(2) 0.032(2) 0.024(2) 0.0044(18) 0.0114(19) 0.0087(19)
C133 0.032(2) 0.042(3) 0.025(2) 0.005(2) 0.0104(19) 0.009(2)
C134 0.018(2) 0.040(3) 0.034(2) 0.013(2) -0.0007(18) -0.0020(19)
C135 0.043(3) 0.026(2) 0.040(3) 0.006(2) -0.002(2) -0.009(2)
C136 0.040(3) 0.027(2) 0.026(2) 0.0011(19) -0.001(2) -0.004(2)
Sb2 0.01533(12) 0.02834(16) 0.01806(11) 0.00046(9) 0.00584(9) 0.00312(9)
O21 0.0221(16) 0.044(2) 0.0420(19) 0.0036(16) 0.0153(15) 0.0010(15)
O22 0.0226(16) 0.053(2) 0.0263(16) -0.0038(15) 0.0084(13) 0.0075(15)
C2 0.040(3) 0.036(3) 0.023(2) -0.003(2) -0.001(2) 0.015(2)
C5 0.035(3) 0.048(3) 0.042(3) 0.018(2) -0.002(2) -0.009(2)
C7 0.022(2) 0.063(3) 0.021(2) 0.007(2) 0.0036(18) 0.016(2)
C8 0.022(2) 0.067(4) 0.031(2) 0.016(2) 0.0137(19) 0.009(2)
C10 0.016(2) 0.061(3) 0.024(2) -0.013(2) 0.0067(17) -0.001(2)
C31 0.025(3) 0.080(4) 0.061(4) 0.019(3) 0.016(2) -0.007(3)
C41 0.030(3) 0.089(5) 0.028(3) -0.001(3) 0.009(2) 0.027(3)
C211 0.018(2) 0.025(2) 0.0176(19) 0.0027(16) 0.0026(16) 0.0025(16)
C212 0.021(2) 0.031(2) 0.029(2) 0.0025(19) 0.0071(19) -0.0053(18)
C213 0.033(3) 0.025(2) 0.032(2) -0.0020(18) 0.004(2) -0.0037(19)
C214 0.029(2) 0.027(2) 0.0157(19) 0.0007(16) -0.0013(16) 0.0078(18)
C215 0.020(2) 0.037(2) 0.020(2) 0.0003(17) 0.0044(16) 0.0041(18)
C216 0.020(2) 0.025(2) 0.023(2) -0.0023(17) 0.0041(17) -0.0016(17)
C221 0.0132(19) 0.030(2) 0.024(2) 0.0028(17) 0.0035(16) 0.0015(16)
C222 0.029(2) 0.030(2) 0.027(2) 0.0014(18) 0.0106(18) 0.0091(18)
C223 0.031(2) 0.042(3) 0.024(2) 0.0070(19) 0.0093(19) 0.009(2)
C224 0.018(2) 0.039(3) 0.037(3) 0.012(2) 0.0032(19) -0.0008(19)
C225 0.036(3) 0.027(2) 0.039(3) 0.003(2) -0.002(2) -0.005(2)
C226 0.030(3) 0.033(2) 0.025(2) -0.003(2) -0.0020(19) 0.000(2)
C231 0.0097(16) 0.038(2) 0.0169(17) -0.0033(17) 0.0007(14) 0.0007(17)
C232 0.023(2) 0.037(3) 0.032(2) -0.008(2) 0.0072(19) 0.0061(19)
C233 0.020(2) 0.048(3) 0.033(3) -0.017(2) 0.0064(19) -0.001(2)
C234 0.024(2) 0.080(4) 0.028(2) -0.015(3) 0.0000(19) 0.006(3)
C235 0.020(2) 0.049(3) 0.025(2) 0.003(2) 0.0054(18) 0.003(2)
C236 0.021(2) 0.035(2) 0.023(2) 0.0022(18) 0.0067(17) -0.0006(18)

loop_
_atom_type_symbol
_atom_type_description
_atom_type_scat_dispersion_real
_atom_type_scat_dispersion_imag
_atom_type_scat_source
C C 0.0181 0.0091 'International Tables Vol C Tables 4.2.6.8 and 6.1.1.4'
H H 0.0000 0.0000 'International Tables Vol C Tables 4.2.6.8 and 6.1.1.4'
O O 0.0492 0.0322 'International Tables Vol C Tables 4.2.6.8 and 6.1.1.4'
Sb Sb -0.0562 5.8946 'International Tables Vol C Tables 4.2.6.8 and 6.1.1.4'

loop_
_exptl_crystal_face_index_h
_exptl_crystal_face_index_k
_exptl_crystal_face_index_l
_exptl_crystal_face_perp_dist
-2 2 -1 0.0399
0 0 -1 0.0619
0 0 1 0.0684
-1 0 0 0.0439
1 0 0 0.0277
1 -2 -2 0.0829
1 0 -2 0.0560
-1 0 2 0.0810
1 1 -2 0.0324
-1 -1 2 0.0351
2 1 1 0.0422
1 2 -1 0.0328
0 1 2 0.0781
1 -1 -2 0.0777
0 1 -2 0.0394
1 1 -1 0.0286
0 -1 2 0.0512
-1 -1 -1 0.0584

loop_
_geom_angle_atom_site_label_1
_geom_angle_atom_site_label_2
_geom_angle_atom_site_label_3
_geom_angle
_geom_angle_site_symmetry_1
_geom_angle_site_symmetry_3
_geom_angle_publ_flag
O11 Sb1 C111 168.28(14) . . ?
O11 Sb1 C121 92.05(14) . . ?
O11 Sb1 C131 86.50(15) . . ?
O12 Sb1 O11 81.54(13) . . ?
O12 Sb1 C111 87.57(15) . . ?
O12 Sb1 C121 117.87(14) . . ?
O12 Sb1 C131 124.90(15) . . ?
C121 Sb1 C111 96.88(15) . . ?
C121 Sb1 C131 116.14(16) . . ?
C131 Sb1 C111 96.29(16) . . ?
C1 O11 Sb1 109.0(3) . . ?
C3 O12 Sb1 114.6(3) . . ?
O11 C1 H1 108.8 . . ?
O11 C1 C3 107.9(3) . . ?
O11 C1 C11 108.6(4) . . ?
C3 C1 H1 108.8 . . ?
C3 C1 C11 113.8(4) . . ?
C11 C1 H1 108.8 . . ?
O12 C3 C1 108.9(3) . . ?
O12 C3 H3 108.5 . . ?
O12 C3 C21 108.5(4) . . ?
C1 C3 H3 108.5 . . ?
C21 C3 C1 113.9(4) . . ?
C21 C3 H3 108.5 . . ?
H4A C4 H4B 109.5 . . ?
H4A C4 H4C 109.5 . . ?
H4B C4 H4C 109.5 . . ?
C124 C4 H4A 109.5 . . ?
C124 C4 H4B 109.5 . . ?
C124 C4 H4C 109.5 . . ?
H6A C6 H6B 109.5 . . ?
H6A C6 H6C 109.5 . . ?
H6B C6 H6C 109.5 . . ?
C134 C6 H6A 109.5 . . ?
C134 C6 H6B 109.5 . . ?
C134 C6 H6C 109.5 . . ?
H9A C9 H9B 109.5 . . ?
H9A C9 H9C 109.5 . . ?
H9B C9 H9C 109.5 . . ?
C114 C9 H9A 109.5 . . ?
C114 C9 H9B 109.5 . . ?
C114 C9 H9C 109.5 . . ?
C1 C11 H11A 109.5 . . ?
C1 C11 H11B 109.5 . . ?
C1 C11 H11C 109.5 . . ?
H11A C11 H11B 109.5 . . ?
H11A C11 H11C 109.5 . . ?
H11B C11 H11C 109.5 . . ?
C3 C21 H21A 109.5 . . ?
C3 C21 H21B 109.5 . . ?
C3 C21 H21C 109.5 . . ?
H21A C21 H21B 109.5 . . ?
H21A C21 H21C 109.5 . . ?
H21B C21 H21C 109.5 . . ?
C112 C111 Sb1 116.8(3) . . ?
C116 C111 Sb1 124.9(3) . . ?
C116 C111 C112 118.4(4) . . ?
C111 C112 H112 119.4 . . ?
C113 C112 C111 121.2(4) . . ?
C113 C112 H112 119.4 . . ?
C112 C113 H113 119.8 . . ?
C112 C113 C114 120.3(4) . . ?
C114 C113 H113 119.8 . . ?
C113 C114 C9 120.6(4) . . ?
C115 C114 C9 121.2(4) . . ?
C115 C114 C113 118.2(4) . . ?
C114 C115 H115 119.3 . . ?
C116 C115 C114 121.5(4) . . ?
C116 C115 H115 119.3 . . ?
C111 C116 C115 120.4(4) . . ?
C111 C116 H116 119.8 . . ?
C115 C116 H116 119.8 . . ?
C122 C121 Sb1 121.1(3) . . ?
C126 C121 Sb1 119.8(3) . . ?
C126 C121 C122 119.1(3) . . ?
C121 C122 H122 119.9 . . ?
C123 C122 C121 120.2(4) . . ?
C123 C122 H122 119.9 . . ?
C122 C123 H123 119.5 . . ?
C122 C123 C124 121.1(4) . . ?
C124 C123 H123 119.5 . . ?
C123 C124 C4 120.8(5) . . ?
C123 C124 C125 118.4(4) . . ?
C125 C124 C4 120.8(4) . . ?
C124 C125 H125 119.5 . . ?
C126 C125 C124 121.0(4) . . ?
C126 C125 H125 119.5 . . ?
C121 C126 H126 119.9 . . ?
C125 C126 C121 120.1(4) . . ?
C125 C126 H126 119.9 . . ?
C132 C131 Sb1 119.2(3) . . ?
C132 C131 C136 119.2(4) . . ?
C136 C131 Sb1 121.5(3) . . ?
C131 C132 H132 119.7 . . ?
C131 C132 C133 120.7(5) . . ?
C133 C132 H132 119.7 . . ?
C132 C133 H133 119.6 . . ?
C134 C133 C132 120.7(5) . . ?
C134 C133 H133 119.6 . . ?
C133 C134 C6 120.9(5) . . ?
C135 C134 C6 120.9(5) . . ?
C135 C134 C133 118.2(4) . . ?
C134 C135 H135 119.2 . . ?
C134 C135 C136 121.6(5) . . ?
C136 C135 H135 119.2 . . ?
C131 C136 C135 119.6(5) . . ?
C131 C136 H136 120.2 . . ?
C135 C136 H136 120.2 . . ?
O21 Sb2 O22 81.74(14) . . ?
O21 Sb2 C211 87.06(15) . . ?
O21 Sb2 C221 121.33(15) . . ?
O21 Sb2 C231 121.83(15) . . ?
O22 Sb2 C211 168.75(15) . . ?
O22 Sb2 C221 90.59(15) . . ?
O22 Sb2 C231 87.90(14) . . ?
C221 Sb2 C211 96.19(16) . . ?
C231 Sb2 C211 97.15(15) . . ?
C231 Sb2 C221 115.82(16) . . ?
C8 O21 Sb2 114.0(3) . . ?
C7 O22 Sb2 108.3(3) . . ?
H2A C2 H2B 109.5 . . ?
H2A C2 H2C 109.5 . . ?
H2B C2 H2C 109.5 . . ?
C214 C2 H2A 109.5 . . ?
C214 C2 H2B 109.5 . . ?
C214 C2 H2C 109.5 . . ?
H5A C5 H5B 109.5 . . ?
H5A C5 H5C 109.5 . . ?
H5B C5 H5C 109.5 . . ?
C224 C5 H5A 109.5 . . ?
C224 C5 H5B 109.5 . . ?
C224 C5 H5C 109.5 . . ?
O22 C7 H7 108.4 . . ?
O22 C7 C8 106.8(4) . . ?
O22 C7 C41 109.7(5) . . ?
C8 C7 H7 108.4 . . ?
C41 C7 H7 108.4 . . ?
C41 C7 C8 115.0(5) . . ?
O21 C8 C7 107.8(4) . . ?
O21 C8 H8 108.9 . . ?
O21 C8 C31 108.2(5) . . ?
C7 C8 H8 108.9 . . ?
C31 C8 C7 114.1(5) . . ?
C31 C8 H8 108.9 . . ?
C233 C10 C234 121.0(5) . . ?
C233 C10 C235 118.8(4) . . ?
C235 C10 C234 120.3(5) . . ?
C8 C31 H31A 109.5 . . ?
C8 C31 H31B 109.5 . . ?
C8 C31 H31C 109.5 . . ?
H31A C31 H31B 109.5 . . ?
H31A C31 H31C 109.5 . . ?
H31B C31 H31C 109.5 . . ?
C7 C41 H41A 109.5 . . ?
C7 C41 H41B 109.5 . . ?
C7 C41 H41C 109.5 . . ?
H41A C41 H41B 109.5 . . ?
H41A C41 H41C 109.5 . . ?
H41B C41 H41C 109.5 . . ?
C212 C211 Sb2 124.8(3) . . ?
C212 C211 C216 118.0(4) . . ?
C216 C211 Sb2 117.2(3) . . ?
C211 C212 H212 119.7 . . ?
C213 C212 C211 120.7(4) . . ?
C213 C212 H212 119.7 . . ?
C212 C213 H213 119.2 . . ?
C212 C213 C214 121.6(4) . . ?
C214 C213 H213 119.2 . . ?
C213 C214 C2 121.4(4) . . ?
C213 C214 C215 117.7(4) . . ?
C215 C214 C2 120.9(4) . . ?
C214 C215 H215 119.6 . . ?
C216 C215 C214 120.8(4) . . ?
C216 C215 H215 119.6 . . ?
C211 C216 H216 119.4 . . ?
C215 C216 C211 121.3(4) . . ?
C215 C216 H216 119.4 . . ?
C222 C221 Sb2 120.4(3) . . ?
C222 C221 C226 119.0(4) . . ?
C226 C221 Sb2 120.6(3) . . ?
C221 C222 H222 119.7 . . ?
C223 C222 C221 120.6(4) . . ?
C223 C222 H222 119.7 . . ?
C222 C223 H223 119.6 . . ?
C222 C223 C224 120.8(4) . . ?
C224 C223 H223 119.6 . . ?
C223 C224 C5 120.5(5) . . ?
C225 C224 C5 121.7(5) . . ?
C225 C224 C223 117.8(4) . . ?
C224 C225 H225 119.0 . . ?
C226 C225 C224 121.9(5) . . ?
C226 C225 H225 119.0 . . ?
C221 C226 H226 120.1 . . ?
C225 C226 C221 119.8(5) . . ?
C225 C226 H226 120.1 . . ?
C232 C231 Sb2 122.3(3) . . ?
C236 C231 Sb2 118.4(3) . . ?
C236 C231 C232 119.1(4) . . ?
C231 C232 H232 120.1 . . ?
C233 C232 C231 119.7(5) . . ?
C233 C232 H232 120.1 . . ?
C10 C233 C232 121.4(5) . . ?
C10 C233 H233 119.3 . . ?
C232 C233 H233 119.3 . . ?
C10 C234 H23A 109.5 . . ?
C10 C234 H23B 109.5 . . ?
C10 C234 H23C 109.5 . . ?
H23A C234 H23B 109.5 . . ?
H23A C234 H23C 109.5 . . ?
H23B C234 H23C 109.5 . . ?
C10 C235 H235 119.7 . . ?
C236 C235 C10 120.5(5) . . ?
C236 C235 H235 119.7 . . ?
C231 C236 H236 119.8 . . ?
C235 C236 C231 120.4(4) . . ?
C235 C236 H236 119.8 . . ?

loop_
_geom_bond_atom_site_label_1
_geom_bond_atom_site_label_2
_geom_bond_distance
_geom_bond_site_symmetry_2
_geom_bond_publ_flag
Sb1 O11 2.024(3) . ?
Sb1 O12 1.978(3) . ?
Sb1 C111 2.153(4) . ?
Sb1 C121 2.120(4) . ?
Sb1 C131 2.127(4) . ?
O11 C1 1.427(5) . ?
O12 C3 1.430(5) . ?
C1 H1 1.0000 . ?
C1 C3 1.519(7) . ?
C1 C11 1.520(6) . ?
C3 H3 1.0000 . ?
C3 C21 1.519(7) . ?
C4 H4A 0.9800 . ?
C4 H4B 0.9800 . ?
C4 H4C 0.9800 . ?
C4 C124 1.511(6) . ?
C6 H6A 0.9800 . ?
C6 H6B 0.9800 . ?
C6 H6C 0.9800 . ?
C6 C134 1.503(6) . ?
C9 H9A 0.9800 . ?
C9 H9B 0.9800 . ?
C9 H9C 0.9800 . ?
C9 C114 1.504(6) . ?
C11 H11A 0.9800 . ?
C11 H11B 0.9800 . ?
C11 H11C 0.9800 . ?
C21 H21A 0.9800 . ?
C21 H21B 0.9800 . ?
C21 H21C 0.9800 . ?
C111 C112 1.396(6) . ?
C111 C116 1.387(6) . ?
C112 H112 0.9500 . ?
C112 C113 1.393(6) . ?
C113 H113 0.9500 . ?
C113 C114 1.393(7) . ?
C114 C115 1.393(7) . ?
C115 H115 0.9500 . ?
C115 C116 1.392(6) . ?
C116 H116 0.9500 . ?
C121 C122 1.398(6) . ?
C121 C126 1.395(6) . ?
C122 H122 0.9500 . ?
C122 C123 1.388(6) . ?
C123 H123 0.9500 . ?
C123 C124 1.390(7) . ?
C124 C125 1.396(7) . ?
C125 H125 0.9500 . ?
C125 C126 1.388(7) . ?
C126 H126 0.9500 . ?
C131 C132 1.389(6) . ?
C131 C136 1.391(7) . ?
C132 H132 0.9500 . ?
C132 C133 1.391(7) . ?
C133 H133 0.9500 . ?
C133 C134 1.389(7) . ?
C134 C135 1.388(7) . ?
C135 H135 0.9500 . ?
C135 C136 1.395(7) . ?
C136 H136 0.9500 . ?
Sb2 O21 1.974(3) . ?
Sb2 O22 2.022(3) . ?
Sb2 C211 2.156(4) . ?
Sb2 C221 2.137(4) . ?
Sb2 C231 2.122(4) . ?
O21 C8 1.440(6) . ?
O22 C7 1.427(6) . ?
C2 H2A 0.9800 . ?
C2 H2B 0.9800 . ?
C2 H2C 0.9800 . ?
C2 C214 1.505(6) . ?
C5 H5A 0.9800 . ?
C5 H5B 0.9800 . ?
C5 H5C 0.9800 . ?
C5 C224 1.511(7) . ?
C7 H7 1.0000 . ?
C7 C8 1.524(8) . ?
C7 C41 1.502(7) . ?
C8 H8 1.0000 . ?
C8 C31 1.513(8) . ?
C10 C233 1.375(8) . ?
C10 C234 1.515(6) . ?
C10 C235 1.395(7) . ?
C31 H31A 0.9800 . ?
C31 H31B 0.9800 . ?
C31 H31C 0.9800 . ?
C41 H41A 0.9800 . ?
C41 H41B 0.9800 . ?
C41 H41C 0.9800 . ?
C211 C212 1.393(6) . ?
C211 C216 1.394(6) . ?
C212 H212 0.9500 . ?
C212 C213 1.382(7) . ?
C213 H213 0.9500 . ?
C213 C214 1.392(7) . ?
C214 C215 1.397(7) . ?
C215 H215 0.9500 . ?
C215 C216 1.383(6) . ?
C216 H216 0.9500 . ?
C221 C222 1.389(6) . ?
C221 C226 1.392(7) . ?
C222 H222 0.9500 . ?
C222 C223 1.386(7) . ?
C223 H223 0.9500 . ?
C223 C224 1.395(8) . ?
C224 C225 1.386(7) . ?
C225 H225 0.9500 . ?
C225 C226 1.385(7) . ?
C226 H226 0.9500 . ?
C231 C232 1.396(7) . ?
C231 C236 1.390(6) . ?
C232 H232 0.9500 . ?
C232 C233 1.389(7) . ?
C233 H233 0.9500 . ?
C234 H23A 0.9800 . ?
C234 H23B 0.9800 . ?
C234 H23C 0.9800 . ?
C235 H235 0.9500 . ?
C235 C236 1.387(7) . ?
C236 H236 0.9500 . ?

loop_
_geom_torsion_atom_site_label_1
_geom_torsion_atom_site_label_2
_geom_torsion_atom_site_label_3
_geom_torsion_atom_site_label_4
_geom_torsion
_geom_torsion_site_symmetry_1
_geom_torsion_site_symmetry_2
_geom_torsion_site_symmetry_3
_geom_torsion_site_symmetry_4
_geom_torsion_publ_flag
Sb1 O11 C1 C3 44.5(4) . . . . ?
Sb1 O11 C1 C11 168.3(3) . . . . ?
Sb1 O12 C3 C1 20.8(4) . . . . ?
Sb1 O12 C3 C21 145.2(3) . . . . ?
Sb1 C111 C112 C113 180.0(3) . . . . ?
Sb1 C111 C116 C115 -179.3(3) . . . . ?
Sb1 C121 C122 C123 -179.9(3) . . . . ?
Sb1 C121 C126 C125 177.9(3) . . . . ?
Sb1 C131 C132 C133 -175.5(4) . . . . ?
Sb1 C131 C136 C135 176.4(4) . . . . ?
O11 C1 C3 O12 -42.6(4) . . . . ?
O11 C1 C3 C21 -163.8(4) . . . . ?
C4 C124 C125 C126 177.4(4) . . . . ?
C6 C134 C135 C136 179.9(5) . . . . ?
C9 C114 C115 C116 179.0(4) . . . . ?
C11 C1 C3 O12 -163.2(4) . . . . ?
C11 C1 C3 C21 75.6(5) . . . . ?
C111 C112 C113 C114 -1.5(7) . . . . ?
C112 C111 C116 C115 -0.4(7) . . . . ?
C112 C113 C114 C9 -178.4(4) . . . . ?
C112 C113 C114 C115 1.3(6) . . . . ?
C113 C114 C115 C116 -0.7(7) . . . . ?
C114 C115 C116 C111 0.3(7) . . . . ?
C116 C111 C112 C113 1.0(6) . . . . ?
C121 C122 C123 C124 2.0(7) . . . . ?
C122 C121 C126 C125 -0.6(6) . . . . ?
C122 C123 C124 C4 -179.5(4) . . . . ?
C122 C123 C124 C125 -0.6(7) . . . . ?
C123 C124 C125 C126 -1.5(7) . . . . ?
C124 C125 C126 C121 2.1(7) . . . . ?
C126 C121 C122 C123 -1.4(6) . . . . ?
C131 C132 C133 C134 -1.1(7) . . . . ?
C132 C131 C136 C135 0.7(7) . . . . ?
C132 C133 C134 C6 -178.9(5) . . . . ?
C132 C133 C134 C135 0.9(7) . . . . ?
C133 C134 C135 C136 0.1(8) . . . . ?
C134 C135 C136 C131 -0.9(8) . . . . ?
C136 C131 C132 C133 0.3(7) . . . . ?
Sb2 O21 C8 C7 24.8(5) . . . . ?
Sb2 O21 C8 C31 148.7(4) . . . . ?
Sb2 O22 C7 C8 47.3(4) . . . . ?
Sb2 O22 C7 C41 172.5(4) . . . . ?
Sb2 C211 C212 C213 176.5(3) . . . . ?
Sb2 C211 C216 C215 -177.0(3) . . . . ?
Sb2 C221 C222 C223 179.9(3) . . . . ?
Sb2 C221 C226 C225 178.7(4) . . . . ?
Sb2 C231 C232 C233 177.9(3) . . . . ?
Sb2 C231 C236 C235 -176.7(3) . . . . ?
O22 C7 C8 O21 -47.0(5) . . . . ?
O22 C7 C8 C31 -167.2(4) . . . . ?
C2 C214 C215 C216 179.7(4) . . . . ?
C5 C224 C225 C226 -179.0(5) . . . . ?
C10 C235 C236 C231 -0.9(7) . . . . ?
C41 C7 C8 O21 -168.9(4) . . . . ?
C41 C7 C8 C31 70.8(6) . . . . ?
C211 C212 C213 C214 0.5(7) . . . . ?
C212 C211 C216 C215 0.0(6) . . . . ?
C212 C213 C214 C2 -180.0(4) . . . . ?
C212 C213 C214 C215 -0.4(7) . . . . ?
C213 C214 C215 C216 0.1(6) . . . . ?
C214 C215 C216 C211 0.0(6) . . . . ?
C216 C211 C212 C213 -0.3(7) . . . . ?
C221 C222 C223 C224 1.3(7) . . . . ?
C222 C221 C226 C225 -2.6(7) . . . . ?
C222 C223 C224 C5 177.6(5) . . . . ?
C222 C223 C224 C225 -2.4(7) . . . . ?
C223 C224 C225 C226 1.0(8) . . . . ?
C224 C225 C226 C221 1.5(8) . . . . ?
C226 C221 C222 C223 1.2(7) . . . . ?
C231 C232 C233 C10 -1.9(7) . . . . ?
C232 C231 C236 C235 0.0(6) . . . . ?
C233 C10 C235 C236 0.3(7) . . . . ?
C234 C10 C233 C232 -179.9(4) . . . . ?
C234 C10 C235 C236 -178.7(4) . . . . ?
C235 C10 C233 C232 1.1(7) . . . . ?
C236 C231 C232 C233 1.3(6) . . . . ?

loop_
_twin_individual_id
_twin_individual_mass_fraction_refined
1 1.009(5)
2 -0.009(5)

loop_
_exptl_oxdiff_crystal_face_indexfrac_h
_exptl_oxdiff_crystal_face_indexfrac_k
_exptl_oxdiff_crystal_face_indexfrac_l
_exptl_oxdiff_crystal_face_x
_exptl_oxdiff_crystal_face_y
_exptl_oxdiff_crystal_face_z
-2.0003 1.9985 -0.9996 0.1909 -0.1987 -0.2410
-0.0001 0.0001 -0.9999 -0.0357 -0.0214 -0.0357
0.0001 -0.0001 0.9999 0.0357 0.0214 0.0357
-1.0010 -0.0001 0.0002 0.0444 0.0265 -0.1027
1.0010 0.0001 -0.0002 -0.0444 -0.0265 0.1027
0.9991 -1.9983 -1.9998 -0.2538 0.1609 0.0311
1.0008 0.0003 -2.0000 -0.1159 -0.0694 0.0313
-1.0008 -0.0003 2.0000 0.1159 0.0694 -0.0313
1.0017 0.9995 -2.0001 -0.0469 -0.1846 0.0313
-1.0017 -0.9995 2.0001 0.0469 0.1846 -0.0313
2.0028 0.9993 0.9993 0.0160 -0.1468 0.2412
1.0026 1.9987 -1.0003 0.0578 -0.2783 0.0671
0.0010 0.9991 1.9996 0.1405 -0.0723 0.0715
1.0000 -0.9990 -1.9999 -0.1848 0.0457 0.0312
0.0007 0.9995 -1.9998 -0.0025 -0.1580 -0.0714
1.0017 0.9994 -1.0002 -0.0111 -0.1631 0.0670
-0.0007 -0.9995 1.9998 0.0025 0.1580 0.0714
-1.0019 -0.9992 -0.9995 -0.0604 0.1202 -0.1385
